data_4128087
loop_
_publ_author_name
'Diccianni, Justin B.'
'Katigbak, Joseph'
'Hu, Chunhua'
'Diao, Tianning'

_publ_section_title
;
 Mechanistic Characterization of (Xantphos)Ni(I)-Mediated Alkyl Bromide
 Activation: Oxidative Addition, Electron Transfer, or Halogen-Atom
 Abstraction.
;
_journal_issue 4
_journal_name_full 'Journal of the American Chemical Society'
_journal_page_first 1788
_journal_page_last 1796
_journal_paper_doi 10.1021/jacs.8b13499
_journal_volume 141
_journal_year 2019
_chemical_formula_sum 'C31 H48 Br Ni O P2'
_chemical_formula_weight 637.25
_space_group_crystal_system monoclinic
_space_group_IT_number 14
_space_group_name_Hall '-P 2ybc'
_space_group_name_H-M_alt 'P 1 21/c 1'
_symmetry_space_group_name_Hall '-P 2ybc'
_symmetry_space_group_name_H-M 'P 1 21/c 1'
_atom_sites_solution_hydrogens geom
_audit_creation_method SHELXL-2018/1
_cell_angle_alpha 90
_cell_angle_beta 105.4486(13)
_cell_angle_gamma 90
_cell_formula_units_Z 4
_cell_length_a 11.1629(9)
_cell_length_b 16.8436(13)
_cell_length_c 17.3026(13)
_cell_measurement_reflns_used 7379
_cell_measurement_temperature 100(2)
_cell_measurement_theta_max 26.74
_cell_measurement_theta_min 2.25
_cell_volume 3135.8(4)
_computing_cell_refinement 'Bruker SAINT'
_computing_data_collection 'Bruker APEX2'
_computing_data_reduction 'Bruker SAINT'
_computing_structure_refinement 'SHELXL-2018/1 (Sheldrick, 2018)'
_computing_structure_solution 'SHELXT (Sheldrick 2015)'
_diffrn_ambient_temperature 100(2)
_diffrn_measured_fraction_theta_full 1.000
_diffrn_measured_fraction_theta_max 0.999
_diffrn_measurement_device_type 'Bruker APEX-II CCD'
_diffrn_measurement_method '\w scans'
_diffrn_radiation_monochromator graphite
_diffrn_radiation_source 'sealed tube'
_diffrn_radiation_type MoK\a
_diffrn_radiation_wavelength 0.71073
_diffrn_reflns_av_R_equivalents 0.0651
_diffrn_reflns_av_unetI/netI 0.0535
_diffrn_reflns_Laue_measured_fraction_full 1.000
_diffrn_reflns_Laue_measured_fraction_max 0.999
_diffrn_reflns_limit_h_max 14
_diffrn_reflns_limit_h_min -14
_diffrn_reflns_limit_k_max 22
_diffrn_reflns_limit_k_min -22
_diffrn_reflns_limit_l_max 23
_diffrn_reflns_limit_l_min -23
_diffrn_reflns_number 48465
_diffrn_reflns_point_group_measured_fraction_full 1.000
_diffrn_reflns_point_group_measured_fraction_max 0.999
_diffrn_reflns_theta_full 25.242
_diffrn_reflns_theta_max 28.306
_diffrn_reflns_theta_min 1.718
_exptl_absorpt_coefficient_mu 2.017
_exptl_absorpt_correction_T_max 0.7457
_exptl_absorpt_correction_T_min 0.6133
_exptl_absorpt_correction_type multi-scan
_exptl_absorpt_process_details SADABS
_exptl_crystal_colour yellow
_exptl_crystal_density_diffrn 1.350
_exptl_crystal_description rod
_exptl_crystal_F_000 1340
_exptl_crystal_size_max 0.540
_exptl_crystal_size_mid 0.120
_exptl_crystal_size_min 0.110
_refine_diff_density_max 0.748
_refine_diff_density_min -0.303
_refine_diff_density_rms 0.090
_refine_ls_extinction_method none
_refine_ls_goodness_of_fit_ref 1.046
_refine_ls_hydrogen_treatment constr
_refine_ls_matrix_type full
_refine_ls_number_parameters 339
_refine_ls_number_reflns 7784
_refine_ls_number_restraints 0
_refine_ls_restrained_S_all 1.046
_refine_ls_R_factor_all 0.0546
_refine_ls_R_factor_gt 0.0394
_refine_ls_shift/su_max 0.001
_refine_ls_shift/su_mean 0.000
_refine_ls_structure_factor_coef Fsqd
_refine_ls_weighting_details 'w=1/[\s^2^(Fo^2^)+(0.0369P)^2^+1.6847P] where P=(Fo^2^+2Fc^2^)/3'
_refine_ls_weighting_scheme calc
_refine_ls_wR_factor_gt 0.0889
_refine_ls_wR_factor_ref 0.0947
_reflns_Friedel_coverage 0.000
_reflns_number_gt 6255
_reflns_number_total 7784
_reflns_threshold_expression 'I > 2\s(I)'
_cod_data_source_file ja8b13499_si_007.cif
_cod_data_source_block 18tnd4h
_cod_database_code 4128087
_shelx_shelxl_version_number 2018/1
_shelx_space_group_comment
;
The symmetry employed for this shelxl refinement is uniquely defined
by the following loop, which should always be used as a source of
symmetry information in preference to the above space-group names.
They are only intended as comments.
;
_shelx_estimated_absorpt_t_min 0.409
_shelx_estimated_absorpt_t_max 0.809

loop_
_space_group_symop_operation_xyz
'x, y, z'
'-x, y+1/2, -z+1/2'
'-x, -y, -z'
'x, -y-1/2, z-1/2'

loop_
_atom_site_label
_atom_site_type_symbol
_atom_site_fract_x
_atom_site_fract_y
_atom_site_fract_z
_atom_site_U_iso_or_equiv
_atom_site_adp_type
_atom_site_occupancy
_atom_site_site_symmetry_order
_atom_site_calc_flag
_atom_site_refinement_flags_posn
_atom_site_refinement_flags_adp
Ni1 Ni 0.69546(3) 0.60436(2) 0.21296(2) 0.01500(8) Uani 1 1 d . .
Br1 Br 0.58165(2) 0.67072(2) 0.08798(2) 0.02215(8) Uani 1 1 d . .
P1 P 0.63610(6) 0.67418(4) 0.30704(3) 0.01415(13) Uani 1 1 d . .
P2 P 0.82155(6) 0.51729(4) 0.17422(3) 0.01335(13) Uani 1 1 d . .
O1 O 0.74418(15) 0.51339(9) 0.32634(9) 0.0145(3) Uani 1 1 d . .
C1 C 0.6911(2) 0.61994(14) 0.40163(14) 0.0164(5) Uani 1 1 d . .
C2 C 0.7369(2) 0.54295(14) 0.40080(13) 0.0149(5) Uani 1 1 d . .
C3 C 0.7718(2) 0.49501(15) 0.46887(14) 0.0168(5) Uani 1 1 d . .
C4 C 0.7636(3) 0.52782(16) 0.54110(14) 0.0234(6) Uani 1 1 d . .
H4 H 0.787683 0.497049 0.588747 0.028 Uiso 1 1 calc R U
C5 C 0.7210(3) 0.60452(16) 0.54466(15) 0.0268(6) Uani 1 1 d . .
H5 H 0.717082 0.626063 0.594678 0.032 Uiso 1 1 calc R U
C6 C 0.6842(3) 0.64984(16) 0.47614(14) 0.0220(5) Uani 1 1 d . .
H6 H 0.653688 0.702061 0.479295 0.026 Uiso 1 1 calc R U
C7 C 0.8784(2) 0.44914(14) 0.25925(13) 0.0153(5) Uani 1 1 d . .
C8 C 0.8319(2) 0.45442(14) 0.32705(13) 0.0147(5) Uani 1 1 d . .
C9 C 0.8676(2) 0.40281(14) 0.39215(13) 0.0156(5) Uani 1 1 d . .
C10 C 0.9551(3) 0.34538(16) 0.38989(15) 0.0241(6) Uani 1 1 d . .
H10 H 0.982192 0.310060 0.433904 0.029 Uiso 1 1 calc R U
C11 C 1.0041(3) 0.33847(16) 0.32457(16) 0.0260(6) Uani 1 1 d . .
H11 H 1.063883 0.298536 0.323927 0.031 Uiso 1 1 calc R U
C12 C 0.9659(2) 0.38953(15) 0.26055(15) 0.0217(5) Uani 1 1 d . .
H12 H 1.000093 0.384082 0.216069 0.026 Uiso 1 1 calc R U
C13 C 0.8031(2) 0.40828(14) 0.45972(13) 0.0177(5) Uani 1 1 d . .
C14 C 0.6797(3) 0.36207(17) 0.43395(16) 0.0269(6) Uani 1 1 d . .
H14A H 0.630418 0.381891 0.381922 0.040 Uiso 1 1 calc R U
H14B H 0.633052 0.369475 0.474058 0.040 Uiso 1 1 calc R U
H14C H 0.697066 0.305478 0.429482 0.040 Uiso 1 1 calc R U
C15 C 0.8832(3) 0.37298(16) 0.53780(15) 0.0259(6) Uani 1 1 d . .
H15A H 0.900000 0.316990 0.529387 0.039 Uiso 1 1 calc R U
H15B H 0.839039 0.377210 0.579581 0.039 Uiso 1 1 calc R U
H15C H 0.961865 0.402102 0.554499 0.039 Uiso 1 1 calc R U
C16 C 0.7068(2) 0.77673(14) 0.32720(14) 0.0167(5) Uani 1 1 d . .
C17 C 0.6992(2) 0.81405(15) 0.24501(14) 0.0210(5) Uani 1 1 d . .
H17A H 0.736824 0.778033 0.213633 0.031 Uiso 1 1 calc R U
H17B H 0.744022 0.864704 0.252497 0.031 Uiso 1 1 calc R U
H17C H 0.611948 0.823212 0.216466 0.031 Uiso 1 1 calc R U
C18 C 0.8448(2) 0.76405(16) 0.37058(15) 0.0238(6) Uani 1 1 d . .
H18A H 0.881133 0.725995 0.340399 0.036 Uiso 1 1 calc R U
H18B H 0.852206 0.743327 0.424570 0.036 Uiso 1 1 calc R U
H18C H 0.889105 0.814751 0.374399 0.036 Uiso 1 1 calc R U
C19 C 0.6494(3) 0.83422(15) 0.37492(16) 0.0250(6) Uani 1 1 d . .
H19A H 0.692371 0.885426 0.379229 0.038 Uiso 1 1 calc R U
H19B H 0.657655 0.812678 0.428700 0.038 Uiso 1 1 calc R U
H19C H 0.561218 0.841600 0.347586 0.038 Uiso 1 1 calc R U
C20 C 0.4622(2) 0.67309(15) 0.29286(15) 0.0202(5) Uani 1 1 d . .
C21 C 0.4000(2) 0.73235(17) 0.22671(16) 0.0265(6) Uani 1 1 d . .
H21A H 0.428969 0.722455 0.178855 0.040 Uiso 1 1 calc R U
H21B H 0.421866 0.786626 0.245698 0.040 Uiso 1 1 calc R U
H21C H 0.309604 0.725742 0.213430 0.040 Uiso 1 1 calc R U
C22 C 0.4180(3) 0.68971(18) 0.36788(16) 0.0279(6) Uani 1 1 d . .
H22A H 0.452468 0.740420 0.391484 0.042 Uiso 1 1 calc R U
H22B H 0.446350 0.647022 0.406975 0.042 Uiso 1 1 calc R U
H22C H 0.327068 0.692314 0.353180 0.042 Uiso 1 1 calc R U
C23 C 0.4234(3) 0.58833(17) 0.26378(17) 0.0289(6) Uani 1 1 d . .
H23A H 0.333476 0.582321 0.255291 0.043 Uiso 1 1 calc R U
H23B H 0.466999 0.550099 0.304248 0.043 Uiso 1 1 calc R U
H23C H 0.444894 0.578545 0.213278 0.043 Uiso 1 1 calc R U
C24 C 0.9650(2) 0.56507(14) 0.15665(14) 0.0166(5) Uani 1 1 d . .
C25 C 0.9219(3) 0.63204(15) 0.09557(16) 0.0242(6) Uani 1 1 d . .
H25A H 0.884005 0.609170 0.042617 0.036 Uiso 1 1 calc R U
H25B H 0.993517 0.664645 0.093070 0.036 Uiso 1 1 calc R U
H25C H 0.860767 0.665120 0.111967 0.036 Uiso 1 1 calc R U
C26 C 1.0327(2) 0.60243(17) 0.23762(15) 0.0252(6) Uani 1 1 d . .
H26A H 1.103242 0.633920 0.231230 0.038 Uiso 1 1 calc R U
H26B H 1.062820 0.560340 0.277124 0.038 Uiso 1 1 calc R U
H26C H 0.975122 0.636835 0.256106 0.038 Uiso 1 1 calc R U
C27 C 1.0559(3) 0.51189(16) 0.12795(17) 0.0267(6) Uani 1 1 d . .
H27A H 1.011811 0.484819 0.078407 0.040 Uiso 1 1 calc R U
H27B H 1.091321 0.472374 0.169293 0.040 Uiso 1 1 calc R U
H27C H 1.122860 0.544491 0.117780 0.040 Uiso 1 1 calc R U
C28 C 0.7406(2) 0.44833(14) 0.09056(14) 0.0174(5) Uani 1 1 d . .
C29 C 0.7093(2) 0.49303(15) 0.01027(14) 0.0209(5) Uani 1 1 d . .
H29A H 0.785318 0.500834 -0.006925 0.031 Uiso 1 1 calc R U
H29B H 0.673036 0.544771 0.016790 0.031 Uiso 1 1 calc R U
H29C H 0.649570 0.462005 -0.030255 0.031 Uiso 1 1 calc R U
C30 C 0.8056(3) 0.37008(16) 0.08057(16) 0.0274(6) Uani 1 1 d . .
H30A H 0.754067 0.340485 0.034969 0.041 Uiso 1 1 calc R U
H30B H 0.817793 0.338245 0.129463 0.041 Uiso 1 1 calc R U
H30C H 0.886471 0.381594 0.070911 0.041 Uiso 1 1 calc R U
C31 C 0.6189(2) 0.42842(16) 0.11157(15) 0.0235(6) Uani 1 1 d . .
H31A H 0.573464 0.477558 0.114755 0.035 Uiso 1 1 calc R U
H31B H 0.637631 0.401040 0.163384 0.035 Uiso 1 1 calc R U
H31C H 0.567941 0.393959 0.069989 0.035 Uiso 1 1 calc R U

loop_
_atom_site_aniso_label
_atom_site_aniso_U_11
_atom_site_aniso_U_22
_atom_site_aniso_U_33
_atom_site_aniso_U_23
_atom_site_aniso_U_13
_atom_site_aniso_U_12
Ni1 0.01773(16) 0.01729(16) 0.01083(14) -0.00040(12) 0.00527(12) 0.00170(12)
Br1 0.02864(15) 0.02481(14) 0.01249(12) 0.00112(9) 0.00457(10) 0.00525(11)
P1 0.0160(3) 0.0162(3) 0.0114(3) 0.0009(2) 0.0056(2) 0.0019(2)
P2 0.0156(3) 0.0152(3) 0.0104(3) 0.0001(2) 0.0055(2) 0.0006(2)
O1 0.0189(8) 0.0176(8) 0.0073(7) -0.0006(6) 0.0039(6) 0.0033(7)
C1 0.0186(12) 0.0198(12) 0.0121(11) 0.0002(9) 0.0063(9) -0.0002(10)
C2 0.0164(11) 0.0204(12) 0.0082(10) -0.0016(9) 0.0039(9) -0.0019(9)
C3 0.0184(12) 0.0207(12) 0.0116(11) 0.0007(9) 0.0041(9) -0.0009(10)
C4 0.0336(15) 0.0253(14) 0.0110(11) 0.0033(10) 0.0057(11) 0.0032(11)
C5 0.0426(17) 0.0282(14) 0.0121(11) -0.0028(10) 0.0114(11) 0.0032(12)
C6 0.0321(15) 0.0209(13) 0.0150(12) -0.0021(10) 0.0098(11) 0.0039(11)
C7 0.0174(12) 0.0169(11) 0.0119(10) 0.0019(9) 0.0049(9) 0.0010(9)
C8 0.0144(11) 0.0153(11) 0.0144(11) -0.0002(9) 0.0039(9) 0.0016(9)
C9 0.0192(12) 0.0168(12) 0.0106(10) 0.0011(9) 0.0033(9) -0.0009(9)
C10 0.0304(15) 0.0226(13) 0.0201(13) 0.0059(10) 0.0080(11) 0.0060(11)
C11 0.0277(14) 0.0246(14) 0.0291(14) 0.0063(11) 0.0137(12) 0.0120(11)
C12 0.0238(13) 0.0226(13) 0.0224(13) 0.0018(10) 0.0128(11) 0.0059(11)
C13 0.0268(13) 0.0163(12) 0.0109(10) 0.0022(9) 0.0063(10) -0.0007(10)
C14 0.0367(16) 0.0275(14) 0.0200(13) -0.0010(11) 0.0139(12) -0.0096(12)
C15 0.0389(16) 0.0234(14) 0.0141(12) 0.0032(10) 0.0048(11) 0.0076(12)
C16 0.0210(12) 0.0163(12) 0.0140(11) -0.0004(9) 0.0065(9) -0.0005(10)
C17 0.0277(14) 0.0196(13) 0.0177(12) 0.0018(10) 0.0096(11) -0.0025(10)
C18 0.0229(13) 0.0259(14) 0.0228(13) -0.0018(11) 0.0066(11) -0.0012(11)
C19 0.0334(15) 0.0212(13) 0.0237(13) -0.0049(11) 0.0133(12) 0.0000(11)
C20 0.0183(12) 0.0260(13) 0.0184(12) 0.0016(10) 0.0083(10) 0.0013(10)
C21 0.0191(13) 0.0359(16) 0.0247(13) 0.0056(12) 0.0060(11) 0.0068(11)
C22 0.0264(15) 0.0366(16) 0.0259(14) 0.0049(12) 0.0163(12) 0.0055(12)
C23 0.0216(14) 0.0324(15) 0.0331(15) -0.0004(12) 0.0078(12) -0.0055(12)
C24 0.0168(12) 0.0187(12) 0.0158(11) -0.0015(9) 0.0071(9) -0.0021(9)
C25 0.0279(14) 0.0213(13) 0.0249(13) 0.0051(11) 0.0095(11) -0.0069(11)
C26 0.0217(13) 0.0329(15) 0.0206(13) -0.0055(11) 0.0050(11) -0.0082(11)
C27 0.0273(14) 0.0280(14) 0.0311(14) -0.0021(12) 0.0187(12) -0.0003(11)
C28 0.0219(12) 0.0168(12) 0.0145(11) -0.0018(9) 0.0067(10) -0.0021(10)
C29 0.0278(14) 0.0224(13) 0.0128(11) -0.0020(10) 0.0059(10) -0.0011(11)
C30 0.0349(16) 0.0200(14) 0.0271(14) -0.0063(11) 0.0081(12) -0.0021(12)
C31 0.0237(14) 0.0269(14) 0.0198(12) -0.0022(11) 0.0058(10) -0.0102(11)

loop_
_atom_type_symbol
_atom_type_description
_atom_type_scat_dispersion_real
_atom_type_scat_dispersion_imag
_atom_type_scat_source
C C 0.0033 0.0016 'International Tables Vol C Tables 4.2.6.8 and 6.1.1.4'
H H 0.0000 0.0000 'International Tables Vol C Tables 4.2.6.8 and 6.1.1.4'
O O 0.0106 0.0060 'International Tables Vol C Tables 4.2.6.8 and 6.1.1.4'
P P 0.1023 0.0942 'International Tables Vol C Tables 4.2.6.8 and 6.1.1.4'
Ni Ni 0.3393 1.1124 'International Tables Vol C Tables 4.2.6.8 and 6.1.1.4'
Br Br -0.2901 2.4595 'International Tables Vol C Tables 4.2.6.8 and 6.1.1.4'

loop_
_geom_angle_atom_site_label_1
_geom_angle_atom_site_label_2
_geom_angle_atom_site_label_3
_geom_angle
P1 Ni1 P2 152.12(3)
P1 Ni1 Br1 102.46(2)
P2 Ni1 Br1 104.52(2)
C1 P1 C20 101.50(11)
C1 P1 C16 105.45(11)
C20 P1 C16 113.34(11)
C1 P1 Ni1 107.03(8)
C20 P1 Ni1 113.06(8)
C16 P1 Ni1 114.98(8)
C7 P2 C24 105.56(11)
C7 P2 C28 102.82(11)
C24 P2 C28 113.08(10)
C7 P2 Ni1 106.11(8)
C24 P2 Ni1 113.20(8)
C28 P2 Ni1 114.78(8)
C8 O1 C2 117.22(17)
C2 C1 C6 116.9(2)
C2 C1 P1 119.40(17)
C6 C1 P1 123.62(19)
C3 C2 C1 123.4(2)
C3 C2 O1 119.9(2)
C1 C2 O1 116.7(2)
C4 C3 C2 117.2(2)
C4 C3 C13 123.2(2)
C2 C3 C13 119.2(2)
C5 C4 C3 121.1(2)
C5 C4 H4 119.5
C3 C4 H4 119.5
C6 C5 C4 120.4(2)
C6 C5 H5 119.8
C4 C5 H5 119.8
C5 C6 C1 121.0(2)
C5 C6 H6 119.5
C1 C6 H6 119.5
C12 C7 C8 116.4(2)
C12 C7 P2 123.48(18)
C8 C7 P2 120.15(17)
O1 C8 C9 120.1(2)
O1 C8 C7 116.9(2)
C9 C8 C7 123.0(2)
C10 C9 C8 117.7(2)
C10 C9 C13 122.9(2)
C8 C9 C13 119.2(2)
C9 C10 C11 121.1(2)
C9 C10 H10 119.4
C11 C10 H10 119.4
C12 C11 C10 120.0(2)
C12 C11 H11 120.0
C10 C11 H11 120.0
C11 C12 C7 121.8(2)
C11 C12 H12 119.1
C7 C12 H12 119.1
C3 C13 C15 112.2(2)
C3 C13 C9 107.77(19)
C15 C13 C9 111.6(2)
C3 C13 C14 107.6(2)
C15 C13 C14 109.1(2)
C9 C13 C14 108.34(19)
C13 C14 H14A 109.5
C13 C14 H14B 109.5
H14A C14 H14B 109.5
C13 C14 H14C 109.5
H14A C14 H14C 109.5
H14B C14 H14C 109.5
C13 C15 H15A 109.5
C13 C15 H15B 109.5
H15A C15 H15B 109.5
C13 C15 H15C 109.5
H15A C15 H15C 109.5
H15B C15 H15C 109.5
C19 C16 C17 108.3(2)
C19 C16 C18 109.6(2)
C17 C16 C18 108.0(2)
C19 C16 P1 117.77(17)
C17 C16 P1 106.57(16)
C18 C16 P1 106.11(16)
C16 C17 H17A 109.5
C16 C17 H17B 109.5
H17A C17 H17B 109.5
C16 C17 H17C 109.5
H17A C17 H17C 109.5
H17B C17 H17C 109.5
C16 C18 H18A 109.5
C16 C18 H18B 109.5
H18A C18 H18B 109.5
C16 C18 H18C 109.5
H18A C18 H18C 109.5
H18B C18 H18C 109.5
C16 C19 H19A 109.5
C16 C19 H19B 109.5
H19A C19 H19B 109.5
C16 C19 H19C 109.5
H19A C19 H19C 109.5
H19B C19 H19C 109.5
C22 C20 C23 108.7(2)
C22 C20 C21 109.2(2)
C23 C20 C21 109.1(2)
C22 C20 P1 116.06(18)
C23 C20 P1 103.99(17)
C21 C20 P1 109.55(17)
C20 C21 H21A 109.5
C20 C21 H21B 109.5
H21A C21 H21B 109.5
C20 C21 H21C 109.5
H21A C21 H21C 109.5
H21B C21 H21C 109.5
C20 C22 H22A 109.5
C20 C22 H22B 109.5
H22A C22 H22B 109.5
C20 C22 H22C 109.5
H22A C22 H22C 109.5
H22B C22 H22C 109.5
C20 C23 H23A 109.5
C20 C23 H23B 109.5
H23A C23 H23B 109.5
C20 C23 H23C 109.5
H23A C23 H23C 109.5
H23B C23 H23C 109.5
C27 C24 C25 108.6(2)
C27 C24 C26 109.1(2)
C25 C24 C26 108.3(2)
C27 C24 P2 117.82(17)
C25 C24 P2 107.53(17)
C26 C24 P2 105.06(16)
C24 C25 H25A 109.5
C24 C25 H25B 109.5
H25A C25 H25B 109.5
C24 C25 H25C 109.5
H25A C25 H25C 109.5
H25B C25 H25C 109.5
C24 C26 H26A 109.5
C24 C26 H26B 109.5
H26A C26 H26B 109.5
C24 C26 H26C 109.5
H26A C26 H26C 109.5
H26B C26 H26C 109.5
C24 C27 H27A 109.5
C24 C27 H27B 109.5
H27A C27 H27B 109.5
C24 C27 H27C 109.5
H27A C27 H27C 109.5
H27B C27 H27C 109.5
C31 C28 C29 108.6(2)
C31 C28 C30 108.3(2)
C29 C28 C30 108.6(2)
C31 C28 P2 103.05(15)
C29 C28 P2 109.81(16)
C30 C28 P2 118.05(18)
C28 C29 H29A 109.5
C28 C29 H29B 109.5
H29A C29 H29B 109.5
C28 C29 H29C 109.5
H29A C29 H29C 109.5
H29B C29 H29C 109.5
C28 C30 H30A 109.5
C28 C30 H30B 109.5
H30A C30 H30B 109.5
C28 C30 H30C 109.5
H30A C30 H30C 109.5
H30B C30 H30C 109.5
C28 C31 H31A 109.5
C28 C31 H31B 109.5
H31A C31 H31B 109.5
C28 C31 H31C 109.5
H31A C31 H31C 109.5
H31B C31 H31C 109.5

loop_
_geom_bond_atom_site_label_1
_geom_bond_atom_site_label_2
_geom_bond_distance
Ni1 P1 2.2464(7)
Ni1 P2 2.2548(7)
Ni1 Br1 2.4650(4)
P1 C1 1.832(2)
P1 C20 1.891(3)
P1 C16 1.893(2)
P2 C7 1.840(2)
P2 C24 1.887(2)
P2 C28 1.888(2)
O1 C8 1.392(3)
O1 C2 1.404(3)
C1 C2 1.395(3)
C1 C6 1.405(3)
C2 C3 1.395(3)
C3 C4 1.392(3)
C3 C13 1.520(3)
C4 C5 1.384(4)
C4 H4 0.9500
C5 C6 1.378(4)
C5 H5 0.9500
C6 H6 0.9500
C7 C12 1.397(3)
C7 C8 1.406(3)
C8 C9 1.394(3)
C9 C10 1.383(3)
C9 C13 1.530(3)
C10 C11 1.385(4)
C10 H10 0.9500
C11 C12 1.377(4)
C11 H11 0.9500
C12 H12 0.9500
C13 C15 1.528(3)
C13 C14 1.541(4)
C14 H14A 0.9800
C14 H14B 0.9800
C14 H14C 0.9800
C15 H15A 0.9800
C15 H15B 0.9800
C15 H15C 0.9800
C16 C19 1.520(3)
C16 C17 1.536(3)
C16 C18 1.538(3)
C17 H17A 0.9800
C17 H17B 0.9800
C17 H17C 0.9800
C18 H18A 0.9800
C18 H18B 0.9800
C18 H18C 0.9800
C19 H19A 0.9800
C19 H19B 0.9800
C19 H19C 0.9800
C20 C22 1.532(3)
C20 C23 1.537(4)
C20 C21 1.538(4)
C21 H21A 0.9800
C21 H21B 0.9800
C21 H21C 0.9800
C22 H22A 0.9800
C22 H22B 0.9800
C22 H22C 0.9800
C23 H23A 0.9800
C23 H23B 0.9800
C23 H23C 0.9800
C24 C27 1.533(3)
C24 C25 1.533(3)
C24 C26 1.538(3)
C25 H25A 0.9800
C25 H25B 0.9800
C25 H25C 0.9800
C26 H26A 0.9800
C26 H26B 0.9800
C26 H26C 0.9800
C27 H27A 0.9800
C27 H27B 0.9800
C27 H27C 0.9800
C28 C31 1.534(3)
C28 C29 1.536(3)
C28 C30 1.536(4)
C29 H29A 0.9800
C29 H29B 0.9800
C29 H29C 0.9800
C30 H30A 0.9800
C30 H30B 0.9800
C30 H30C 0.9800
C31 H31A 0.9800
C31 H31B 0.9800
C31 H31C 0.9800
